data_1001276
loop_
_publ_author_name
'Choisnet, J'
'Hervieu, M'
'Groult, D'
'Raveau, B'

_publ_section_title
;
Nouvelles phases multiples obtenues par intercroissance des reseaux
"M~6~X~4~O~26~" et "M~8~O~21~": les oxydes K~10~ (M~8~ O~21~)~2~ * M~6~
X~4~ O~26~ (M=Nb,Ta)(X=Ge,Si)
;
_journal_coden_ASTM MRBUAC
_journal_name_full 'Materials Research Bulletin'
_journal_page_first 621
_journal_page_last 627
_journal_paper_doi 10.1016/0025-5408(77)90071-X
_journal_volume 12
_journal_year 1977
_chemical_formula_structural 'K10 Nb22 Ge4 O68'
_chemical_formula_sum 'Ge4 K10 Nb22 O68'
_chemical_name_systematic
;
Pentapotassium undecaniobium digermanium oxide
;
_space_group_IT_number 189
_symmetry_cell_setting hexagonal
_symmetry_Int_Tables_number 189
_symmetry_space_group_name_Hall 'P -6 -2'
_symmetry_space_group_name_H-M 'P -6 2 m'
_cell_angle_alpha 90
_cell_angle_beta 90
_cell_angle_gamma 120
_cell_formula_units_Z 1
_cell_length_a 9.112(5)
_cell_length_b 9.112(5)
_cell_length_c 20.01(1)
_cell_volume 1438.8
_exptl_crystal_density_meas 4.43
_refine_ls_R_factor_all 0.089
_cod_database_code 1001276

loop_
_symmetry_equiv_pos_as_xyz
x,y,z
-y,x-y,z
y-x,-x,z
x,y,-z
-y,x-y,-z
y-x,-x,-z
y,x,z
x-y,-y,z
-x,y-x,z
y,x,-z
x-y,-y,-z
-x,y-x,-z

loop_
_atom_site_label
_atom_site_type_symbol
_atom_site_symmetry_multiplicity
_atom_site_Wyckoff_symbol
_atom_site_fract_x
_atom_site_fract_y
_atom_site_fract_z
_atom_site_occupancy
_atom_site_attached_hydrogens
_atom_site_calc_flag
K1 K1+ 3 f 0.344(6) 0. 0. 0.833 0 d
K2 K1+ 6 i 0.598(4) 0. 0.297(2) 0.833 0 d
K3 K1+ 3 g 0.547(5) 0. 0.5 0.833 0 d
Nb1 Nb5+ 6 i 0.744(3) 0. 0.090(2) 1. 0 d
Nb2 Nb5+ 6 i 0.251(3) 0. 0.215(2) 1. 0 d
Nb3 Nb5+ 6 i 0.234(3) 0. 0.403(2) 1. 0 d
Nb4 Nb5+ 4 h 0.3333 0.6667 0.149(2) 1. 0 d
Ge1 Ge4+ 4 h 0.3333 0.6667 0.410(1) 1. 0 d
O1 O2- 3 f 0.79(1) 0. 0. 1. 0 d
O2 O2- 6 i 0.179(7) 0. 0.106(6) 1. 0 d
O3 O2- 12 l 0.822(6) 0.509(8) 0.092(4) 1. 0 d
O4 O2- 12 l 0.182(7) 0.502(5) 0.209(3) 1. 0 d
O5 O2- 6 i 0.795(15) 0. 0.193(5) 1. 0 d
O6 O2- 6 i 0.202(9) 0. 0.310(5) 1. 0 d
O7 O2- 12 l 0.206(8) 0.483(7) 0.367(3) 1. 0 d
O8 O2- 3 g 0.252(15) 0. 0.5 1. 0 d
O9 O2- 6 i 0.799(10) 0. 0.412(6) 1. 0 d
O10 O2- 2 d 0.3333 0.6667 0.5 1. 0 d

loop_
_atom_type_symbol
_atom_type_oxidation_number
K1+ 1.000
Nb5+ 5.000
Ge4+ 4.000
O2- -2.000
